data_4000039
loop_
_publ_author_name
'Muthuraman, Meiyappan'
'Masse, Ren\'e'
'Nicoud, Jean-Fran\,cois'
'Desiraju, Gautam R.'

_publ_section_title
;
 Molecular Complexation as a Design Tool in the Crystal Engineering of
 Noncentrosymmetric Structures. Ideal Orientation of Chromophores Linked
 by O--H&#x00B7;&#x00B7;&#x00B7;O and C--H&#x00B7;&#x00B7;&#x00B7;O Hydrogen
 Bonds for Nonlinear Optics
;
_journal_coden_ASTM CMATEX
_journal_issue 5
_journal_name_full 'Chemistry of Materials'
_journal_page_first 1473
_journal_page_last 1479
_journal_paper_doi 10.1021/cm000927y
_journal_volume 13
_journal_year 2001
_chemical_formula_sum 'C20 H15 N3 O4'
_chemical_formula_weight 361.36
_space_group_IT_number 29
_symmetry_cell_setting orthorhombic
_symmetry_Int_Tables_number 29
_symmetry_space_group_name_Hall 'P 2c -2ac'
_symmetry_space_group_name_H-M 'P c a 21'
_cell_angle_alpha 90.000(5)
_cell_angle_beta 90.000(5)
_cell_angle_gamma 90.000(5)
_cell_formula_units_Z 4
_cell_length_a 41.576(3)
_cell_length_b 5.4115(2)
_cell_length_c 7.8364(6)
_cell_measurement_reflns_used 1244
_cell_measurement_temperature 296.2
_cell_measurement_theta_max 17.73
_cell_measurement_theta_min 2.05
_cell_volume 1763.1(2)
_diffrn_ambient_temperature 296.2
_diffrn_measurement_device Nonius-KappaCCD
_diffrn_measurement_method 'Data from \f = 1\%, \f scans'
_diffrn_radiation_detector CCD
_diffrn_radiation_monochromator graphite
_diffrn_radiation_source 'fine-focus sealed tube'
_diffrn_radiation_type 'Ag K\a'
_diffrn_radiation_wavelength 0.5608
_diffrn_reflns_av_R_equivalents 0.00000
_diffrn_reflns_av_sigmaI/netI 0.048
_diffrn_reflns_limit_h_max 43
_diffrn_reflns_limit_h_min 0
_diffrn_reflns_limit_k_max 5
_diffrn_reflns_limit_k_min 0
_diffrn_reflns_limit_l_max 8
_diffrn_reflns_limit_l_min 0
_diffrn_reflns_number 1244
_diffrn_reflns_reduction_process 'Lp corrections applied'
_diffrn_reflns_theta_max 17.73
_diffrn_reflns_theta_min 2.05
_diffrn_standards_decay_% 0.00
_diffrn_standards_interval_count 0
_diffrn_standards_number 0
_exptl_crystal_colour yellow
_exptl_crystal_density_diffrn 1.361
_exptl_crystal_density_meas ?
_exptl_crystal_description NONE
_exptl_crystal_size_max 0.56
_exptl_crystal_size_mid 0.16
_exptl_crystal_size_min 0.21
_reflns_number_gt 1072
_reflns_number_total 1244
_reflns_threshold_expression I>1.00\s(I)
_cod_original_formula_sum 'C20 H15 N3 O4 '
_cod_database_code 4000039

loop_
_symmetry_equiv_pos_as_xyz
'   +x,   +y,   +z'
'   -x,   -y,1/2+z'
'1/2-x,   +y,1/2+z'
'1/2+x,   -y,   +z'

loop_
_atom_site_label
_atom_site_fract_x
_atom_site_fract_y
_atom_site_fract_z
_atom_site_U_iso_or_equiv
_atom_site_occupancy
_atom_site_refinement_flags
_atom_site_adp_type
_atom_site_calc_flag
_atom_site_calc_attached_atom
O(1) 0.10462(4) -0.0880(2) 0.7189 0.0647(5) 1.000 . Uani d ?
O(2) -0.19241(5) 0.6013(3) 0.7131(3) 0.0950(8) 1.000 . Uani d ?
O(3) -0.17250(5) 0.8873(3) 0.8737(3) 0.0990(8) 1.000 . Uani d ?
O(4) 0.14868(4) 0.1324(2) 0.9041(3) 0.0655(5) 1.000 . Uani d ?
N(1) -0.16987(7) 0.7013(4) 0.7839(3) 0.0705(9) 1.000 . Uani d ?
N(2) 0.16874(6) 0.2748(3) 0.8187(3) 0.0519(6) 1.000 . Uani d ?
N(3) 0.25084(8) 0.8389(4) 0.4786(4) 0.1295(12) 1.000 . Uani d ?
C(1) 0.07521(6) 0.0210(3) 0.7311(3) 0.0498(8) 1.000 . Uani d ?
C(2) 0.04988(7) -0.0835(4) 0.6428(3) 0.0594(9) 1.000 . Uani d ?
C(3) 0.01956(7) 0.0207(4) 0.6486(3) 0.0618(8) 1.000 . Uani d ?
C(4) 0.01371(7) 0.2347(3) 0.7457(3) 0.0501(8) 1.000 . Uani d ?
C(5) 0.03967(7) 0.3348(3) 0.8332(3) 0.0555(8) 1.000 . Uani d ?
C(6) 0.07013(6) 0.2322(3) 0.8286(3) 0.0548(8) 1.000 . Uani d ?
C(7) -0.01819(8) 0.3521(3) 0.7628(3) 0.0578(8) 1.000 . Uani d ?
C(8) -0.04582(8) 0.2701(4) 0.7022(3) 0.0594(8) 1.000 . Uani d ?
C(9) -0.07736(7) 0.3872(3) 0.7272(3) 0.0528(8) 1.000 . Uani d ?
C(10) -0.10419(8) 0.2792(4) 0.6522(3) 0.0581(9) 1.000 . Uani d ?
C(11) -0.13429(8) 0.3796(4) 0.6708(3) 0.0604(8) 1.000 . Uani d ?
C(12) -0.13773(7) 0.5930(4) 0.7654(3) 0.0512(8) 1.000 . Uani d ?
C(13) -0.11187(7) 0.7056(3) 0.8435(3) 0.0591(8) 1.000 . Uani d ?
C(14) -0.08181(7) 0.6036(4) 0.8247(3) 0.0620(8) 1.000 . Uani d ?
C(15) 0.15727(6) 0.4760(4) 0.7330(4) 0.0568(8) 1.000 . Uani d ?
C(16) 0.17859(7) 0.6209(4) 0.6453(3) 0.0608(9) 1.000 . Uani d ?
C(17) 0.21074(8) 0.5659(4) 0.6433(3) 0.0631(9) 1.000 . Uani d ?
C(18) 0.22187(6) 0.3604(4) 0.7331(4) 0.0634(9) 1.000 . Uani d ?
C(19) 0.20020(8) 0.2182(4) 0.8205(3) 0.0577(8) 1.000 . Uani d ?
C(20) 0.23313(8) 0.7187(4) 0.5504(4) 0.0832(10) 1.000 . Uani d ?
H(1) 0.1211 0.0111 0.7917 0.120 1.000 . Uiso c ?
H(2) 0.0538 -0.2472 0.5685 0.076 1.000 . Uiso c ?
H(3) 0.0002 -0.0631 0.5787 0.076 1.000 . Uiso c ?
H(4) 0.0359 0.4982 0.9080 0.076 1.000 . Uiso c ?
H(5) 0.0894 0.3145 0.8980 0.076 1.000 . Uiso c ?
H(6) -0.0189 0.5229 0.8330 0.076 1.000 . Uiso c ?
H(7) -0.0452 0.1042 0.6277 0.076 1.000 . Uiso c ?
H(8) -0.1012 0.1140 0.5781 0.076 1.000 . Uiso c ?
H(9) -0.1549 0.2931 0.6119 0.076 1.000 . Uiso c ?
H(10) -0.1152 0.8700 0.9184 0.076 1.000 . Uiso c ?
H(11) -0.0615 0.6899 0.8853 0.076 1.000 . Uiso c ?
H(12) 0.1321 0.5196 0.7336 0.076 1.000 . Uiso c ?
H(13) 0.1701 0.7805 0.5772 0.076 1.000 . Uiso c ?
H(14) 0.2471 0.3143 0.7337 0.076 1.000 . Uiso c ?
H(15) 0.2084 0.0612 0.8912 0.076 1.000 . Uiso c ?
